data_7056200
loop_
_publ_author_name
'Qiu, Ya-Ru'
'Zhang, Ru-Fen'
'Zhang, Shaoliang'
'Cheng, Shuang'
'Li, Qianli'
'Ma, Chunlin'

_publ_section_title
;
 Novel organotin(IV) Complexes derived from 4-fluorophenyl- selenoacetic
 acid: synthesis, characterization and in vitro cytostatic activity
 evaluation
;
_journal_name_full 'New J. Chem.'
_journal_paper_doi 10.1039/C7NJ00500H
_journal_year 2017
_chemical_formula_sum 'C40 H66 F2 O4 Se2 Sn2'
_chemical_formula_weight 1044.22
_space_group_crystal_system triclinic
_space_group_IT_number 2
_space_group_name_Hall '-P 1'
_space_group_name_H-M_alt 'P -1'
_symmetry_space_group_name_Hall '-P 1'
_symmetry_space_group_name_H-M 'P -1'
_atom_sites_solution_hydrogens geom
_audit_creation_method SHELXL-2014/7
_audit_update_record
;
2017-05-10 deposited with the CCDC.
2017-05-18 downloaded from the CCDC.
;
_cell_angle_alpha 111.926(3)
_cell_angle_beta 97.549(2)
_cell_angle_gamma 90.5060(10)
_cell_formula_units_Z 2
_cell_length_a 10.3868(8)
_cell_length_b 13.7639(11)
_cell_length_c 18.2950(16)
_cell_measurement_reflns_used 2536
_cell_measurement_temperature 298(2)
_cell_measurement_theta_max 28.205
_cell_measurement_theta_min 2.483
_cell_volume 2400.5(3)
_computing_cell_refinement 'Bruker SMART'
_computing_data_collection 'Bruker SMART'
_computing_data_reduction 'Bruker SHELXTL'
_computing_molecular_graphics 'Bruker SHELXTL'
_computing_publication_material 'Bruker SHELXTL'
_computing_structure_refinement 'SHELXL-2014/7 (Sheldrick, 2014)'
_computing_structure_solution 'SHELXL-2014/7 (Sheldrick, 1990)'
_diffrn_ambient_temperature 298(2)
_diffrn_measured_fraction_theta_full 0.982
_diffrn_measured_fraction_theta_max 0.982
_diffrn_measurement_device_type 'CCD area detector'
_diffrn_measurement_method 'phi and omega scans'
_diffrn_radiation_type MoK\a
_diffrn_radiation_wavelength 0.71073
_diffrn_reflns_av_R_equivalents 0.0545
_diffrn_reflns_av_unetI/netI 0.1074
_diffrn_reflns_Laue_measured_fraction_full 0.982
_diffrn_reflns_Laue_measured_fraction_max 0.982
_diffrn_reflns_limit_h_max 11
_diffrn_reflns_limit_h_min -12
_diffrn_reflns_limit_k_max 16
_diffrn_reflns_limit_k_min -11
_diffrn_reflns_limit_l_max 21
_diffrn_reflns_limit_l_min -21
_diffrn_reflns_number 12233
_diffrn_reflns_point_group_measured_fraction_full 0.982
_diffrn_reflns_point_group_measured_fraction_max 0.982
_diffrn_reflns_theta_full 25.020
_diffrn_reflns_theta_max 25.020
_diffrn_reflns_theta_min 2.347
_exptl_absorpt_coefficient_mu 2.597
_exptl_absorpt_correction_T_max 0.8811
_exptl_absorpt_correction_T_min 0.4466
_exptl_absorpt_correction_type multi-scan
_exptl_absorpt_process_details sadabs
_exptl_crystal_colour colourless
_exptl_crystal_density_diffrn 1.445
_exptl_crystal_description block
_exptl_crystal_F_000 1048
_exptl_crystal_size_max 0.370
_exptl_crystal_size_mid 0.100
_exptl_crystal_size_min 0.050
_refine_diff_density_max 0.847
_refine_diff_density_min -0.606
_refine_diff_density_rms 0.100
_refine_ls_extinction_method none
_refine_ls_goodness_of_fit_ref 1.110
_refine_ls_hydrogen_treatment constr
_refine_ls_matrix_type full
_refine_ls_number_parameters 457
_refine_ls_number_reflns 8343
_refine_ls_number_restraints 109
_refine_ls_restrained_S_all 1.151
_refine_ls_R_factor_all 0.1386
_refine_ls_R_factor_gt 0.0666
_refine_ls_shift/su_max 0.000
_refine_ls_shift/su_mean 0.000
_refine_ls_structure_factor_coef Fsqd
_refine_ls_weighting_details 'w=1/[\s^2^(Fo^2^)+(0.0388P)^2^] where P=(Fo^2^+2Fc^2^)/3'
_refine_ls_weighting_scheme calc
_refine_ls_wR_factor_gt 0.1317
_refine_ls_wR_factor_ref 0.1450
_reflns_Friedel_coverage 0.000
_reflns_number_gt 3828
_reflns_number_total 8343
_reflns_threshold_expression 'I > 2\s(I)'
_cod_data_source_file c7nj00500h2.cif
_cod_data_source_block 160928a
_cod_database_code 7056200
_shelx_shelxl_version_number 2014/7
_shelx_space_group_comment
;
The symmetry employed for this shelxl refinement is uniquely defined
by the following loop, which should always be used as a source of
symmetry information in preference to the above space-group names.
They are only intended as comments.
;
_shelx_estimated_absorpt_t_min 0.447
_shelx_estimated_absorpt_t_max 0.881

loop_
_space_group_symop_operation_xyz
'x, y, z'
'-x, -y, -z'

loop_
_atom_site_label
_atom_site_type_symbol
_atom_site_fract_x
_atom_site_fract_y
_atom_site_fract_z
_atom_site_U_iso_or_equiv
_atom_site_adp_type
_atom_site_occupancy
_atom_site_site_symmetry_order
_atom_site_calc_flag
_atom_site_refinement_flags_posn
_atom_site_refinement_flags_adp
Sn1 Sn 1.28130(6) 0.32218(5) 0.19149(4) 0.0754(2) Uani 1 1 d . .
Sn2 Sn 0.77467(6) 0.40225(5) 0.14905(4) 0.0733(2) Uani 1 1 d . U
Se1 Se 1.10765(13) 0.65218(9) 0.09314(7) 0.1131(4) Uani 1 1 d . .
Se2 Se 0.72000(13) 0.25056(11) 0.35258(8) 0.1325(5) Uani 1 1 d . .
F1 F 0.5192(9) -0.1174(7) 0.4174(5) 0.199(4) Uani 1 1 d . .
F2 F 1.0328(9) 0.8960(6) 0.4326(5) 0.189(4) Uani 1 1 d . .
O1 O 0.4486(6) 0.2450(4) 0.2278(4) 0.0812(17) Uani 1 1 d . .
O2 O 0.5870(5) 0.3290(5) 0.1857(4) 0.0904(19) Uani 1 1 d . .
O3 O 1.0814(6) 0.3988(5) 0.1525(4) 0.0841(18) Uani 1 1 d . .
O4 O 0.9261(6) 0.4825(4) 0.1128(3) 0.0808(17) Uani 1 1 d . .
C1 C 0.565(2) -0.0325(12) 0.4012(9) 0.143(6) Uani 1 1 d . U
C2 C 0.4807(15) 0.0102(14) 0.3579(9) 0.157(6) Uani 1 1 d . .
H2 H 0.3944 -0.0152 0.3396 0.189 Uiso 1 1 calc R U
C3 C 0.5336(14) 0.0939(10) 0.3434(7) 0.130(4) Uani 1 1 d . .
H3 H 0.4809 0.1255 0.3146 0.156 Uiso 1 1 calc R U
C4 C 0.6575(13) 0.1300(8) 0.3696(7) 0.099(3) Uani 1 1 d . .
C5 C 0.7337(14) 0.0847(11) 0.4107(7) 0.134(5) Uani 1 1 d . .
H5 H 0.8201 0.1101 0.4278 0.161 Uiso 1 1 calc R U
C6 C 0.6929(18) 0.0048(11) 0.4289(8) 0.145(5) Uani 1 1 d . U
H6 H 0.7480 -0.0240 0.4587 0.174 Uiso 1 1 calc R U
C7 C 1.0520(19) 0.8409(11) 0.3564(9) 0.132(5) Uani 1 1 d . .
C8 C 1.1721(16) 0.8050(12) 0.3410(10) 0.140(5) Uani 1 1 d . .
H8 H 1.2411 0.8198 0.3822 0.168 Uiso 1 1 calc R U
C9 C 1.1898(13) 0.7462(9) 0.2629(9) 0.117(4) Uani 1 1 d . .
H9 H 1.2706 0.7213 0.2514 0.141 Uiso 1 1 calc R U
C10 C 1.0862(13) 0.7255(8) 0.2028(7) 0.093(3) Uani 1 1 d . .
C11 C 0.9662(15) 0.7636(11) 0.2211(9) 0.139(5) Uani 1 1 d . .
H11 H 0.8950 0.7490 0.1813 0.166 Uiso 1 1 calc R U
C12 C 0.9542(16) 0.8250(11) 0.3012(10) 0.166(6) Uani 1 1 d . .
H12 H 0.8757 0.8538 0.3140 0.199 Uiso 1 1 calc R U
C13 C 0.5422(17) 0.7639(11) 0.2003(9) 0.221(8) Uani 1 1 d D U
H13A H 0.5485 0.7554 0.2504 0.331 Uiso 1 1 calc R U
H13B H 0.4664 0.8007 0.1936 0.331 Uiso 1 1 calc R U
H13C H 0.6184 0.8033 0.1994 0.331 Uiso 1 1 calc R U
C14 C 0.5322(15) 0.6595(11) 0.1348(9) 0.190(4) Uani 1 1 d D U
H14A H 0.4461 0.6260 0.1265 0.228 Uiso 1 1 calc R U
H14B H 0.5470 0.6667 0.0857 0.228 Uiso 1 1 calc R U
C15 C 0.6317(14) 0.5954(9) 0.1572(8) 0.182(4) Uani 1 1 d D U
H15A H 0.6202 0.5960 0.2091 0.219 Uiso 1 1 calc R U
H15B H 0.7168 0.6292 0.1626 0.219 Uiso 1 1 calc R U
C16 C 0.6318(12) 0.4812(9) 0.1000(7) 0.141(3) Uani 1 1 d D U
H16A H 0.6514 0.4786 0.0489 0.169 Uiso 1 1 calc R U
H16B H 0.5464 0.4464 0.0916 0.169 Uiso 1 1 calc R U
C17 C 1.0665(16) 0.5872(13) 0.4325(10) 0.239(6) Uani 1 1 d D U
H17A H 1.0923 0.5168 0.4211 0.358 Uiso 1 1 calc R U
H17B H 1.0887 0.6276 0.4885 0.358 Uiso 1 1 calc R U
H17C H 1.1107 0.6184 0.4031 0.358 Uiso 1 1 calc R U
C18 C 0.9252(15) 0.5851(13) 0.4095(9) 0.202(4) Uani 1 1 d D U
H18A H 0.8907 0.6527 0.4356 0.243 Uiso 1 1 calc R U
H18B H 0.8788 0.5314 0.4202 0.243 Uiso 1 1 calc R U
C19 C 0.9220(15) 0.5555(11) 0.3119(8) 0.198(4) Uani 1 1 d D U
H19A H 0.8826 0.6097 0.2962 0.237 Uiso 1 1 calc R U
H19B H 1.0092 0.5475 0.2978 0.237 Uiso 1 1 calc R U
C20 C 0.8442(13) 0.4574(10) 0.2741(6) 0.153(3) Uani 1 1 d D U
H20A H 0.7690 0.4633 0.3015 0.184 Uiso 1 1 calc R U
H20B H 0.8950 0.4033 0.2835 0.184 Uiso 1 1 calc R U
C21 C 0.5995(14) 0.0275(10) -0.1038(9) 0.190(7) Uani 1 1 d . .
H21A H 0.5453 0.0077 -0.0724 0.285 Uiso 1 1 calc R U
H21B H 0.6276 -0.0344 -0.1425 0.285 Uiso 1 1 calc R U
H21C H 0.5511 0.0668 -0.1305 0.285 Uiso 1 1 calc R U
C22 C 0.7119(13) 0.0914(9) -0.0526(8) 0.143(5) Uani 1 1 d . .
H22A H 0.7641 0.1120 -0.0852 0.172 Uiso 1 1 calc R U
H22B H 0.7639 0.0482 -0.0302 0.172 Uiso 1 1 calc R U
C23 C 0.6859(11) 0.1858(8) 0.0128(7) 0.123(4) Uani 1 1 d . .
H23A H 0.6275 0.1664 0.0430 0.148 Uiso 1 1 calc R U
H23B H 0.6412 0.2324 -0.0094 0.148 Uiso 1 1 calc R U
C24 C 0.8092(9) 0.2472(7) 0.0709(6) 0.096(3) Uani 1 1 d . U
H24A H 0.8760 0.2521 0.0399 0.115 Uiso 1 1 calc R U
H24B H 0.8420 0.2076 0.1028 0.115 Uiso 1 1 calc R U
C25 C 1.539(2) 0.6274(14) 0.4668(12) 0.283(12) Uani 1 1 d . .
H25A H 1.4984 0.5998 0.4999 0.425 Uiso 1 1 calc R U
H25B H 1.5578 0.7015 0.4944 0.425 Uiso 1 1 calc R U
H25C H 1.6179 0.5936 0.4544 0.425 Uiso 1 1 calc R U
C26 C 1.4565(19) 0.6094(12) 0.3982(9) 0.219(9) Uani 1 1 d . .
H26A H 1.4970 0.6391 0.3658 0.263 Uiso 1 1 calc R U
H26B H 1.3776 0.6451 0.4112 0.263 Uiso 1 1 calc R U
C27 C 1.4208(12) 0.4946(9) 0.3504(7) 0.139(5) Uani 1 1 d . .
H27A H 1.4995 0.4568 0.3434 0.167 Uiso 1 1 calc R U
H27B H 1.3688 0.4668 0.3793 0.167 Uiso 1 1 calc R U
C28 C 1.3469(10) 0.4781(7) 0.2715(6) 0.098(3) Uani 1 1 d . .
H28A H 1.4007 0.5075 0.2444 0.118 Uiso 1 1 calc R U
H28B H 1.2710 0.5192 0.2803 0.118 Uiso 1 1 calc R U
C29 C 1.1001(15) 0.0398(11) -0.1179(8) 0.184(6) Uani 1 1 d . .
H29A H 1.0890 -0.0097 -0.0934 0.275 Uiso 1 1 calc R U
H29B H 1.1219 0.0038 -0.1704 0.275 Uiso 1 1 calc R U
H29C H 1.0208 0.0740 -0.1215 0.275 Uiso 1 1 calc R U
C30 C 1.2097(13) 0.1216(11) -0.0678(8) 0.157(5) Uani 1 1 d . .
H30A H 1.2903 0.0866 -0.0674 0.189 Uiso 1 1 calc R U
H30B H 1.2198 0.1712 -0.0932 0.189 Uiso 1 1 calc R U
C31 C 1.1893(12) 0.1793(9) 0.0140(7) 0.123(4) Uani 1 1 d . .
H31A H 1.1741 0.1292 0.0382 0.148 Uiso 1 1 calc R U
H31B H 1.1110 0.2170 0.0133 0.148 Uiso 1 1 calc R U
C32 C 1.3028(9) 0.2594(8) 0.0681(5) 0.096(3) Uani 1 1 d . .
H32A H 1.3082 0.3168 0.0499 0.115 Uiso 1 1 calc R U
H32B H 1.3840 0.2250 0.0622 0.115 Uiso 1 1 calc R U
C33 C 1.1412(16) 0.1412(13) 0.4005(10) 0.215(6) Uani 1 1 d . U
H33A H 1.2337 0.1379 0.4110 0.322 Uiso 1 1 calc R U
H33B H 1.0986 0.0782 0.3990 0.322 Uiso 1 1 calc R U
H33C H 1.1137 0.2007 0.4418 0.322 Uiso 1 1 calc R U
C34 C 1.1077(14) 0.1514(12) 0.3256(9) 0.170(4) Uani 1 1 d . U
H34A H 1.0186 0.1718 0.3226 0.204 Uiso 1 1 calc R U
H34B H 1.1087 0.0823 0.2843 0.204 Uiso 1 1 calc R U
C35 C 1.1872(13) 0.2251(11) 0.3052(8) 0.162(4) Uani 1 1 d . U
H35A H 1.1826 0.2950 0.3447 0.195 Uiso 1 1 calc R U
H35B H 1.2771 0.2071 0.3104 0.195 Uiso 1 1 calc R U
C36 C 1.1544(10) 0.2298(8) 0.2281(7) 0.110(4) Uani 1 1 d . .
H36A H 1.0684 0.2562 0.2256 0.132 Uiso 1 1 calc R U
H36B H 1.1479 0.1585 0.1891 0.132 Uiso 1 1 calc R U
C37 C 0.6724(10) 0.2017(8) 0.2384(6) 0.105(3) Uani 1 1 d . .
H37A H 0.7479 0.2099 0.2147 0.126 Uiso 1 1 calc R U
H37B H 0.6456 0.1275 0.2178 0.126 Uiso 1 1 calc R U
C38 C 0.5640(10) 0.2604(8) 0.2148(6) 0.080(3) Uani 1 1 d . .
C39 C 1.1403(9) 0.5149(7) 0.0931(5) 0.088(3) Uani 1 1 d . .
H39A H 1.1482 0.4688 0.0390 0.106 Uiso 1 1 calc R U
H39B H 1.2239 0.5196 0.1253 0.106 Uiso 1 1 calc R U
C40 C 1.0427(10) 0.4639(7) 0.1225(5) 0.069(2) Uani 1 1 d . .

loop_
_atom_site_aniso_label
_atom_site_aniso_U_11
_atom_site_aniso_U_22
_atom_site_aniso_U_33
_atom_site_aniso_U_23
_atom_site_aniso_U_13
_atom_site_aniso_U_12
Sn1 0.0653(5) 0.0815(5) 0.0832(5) 0.0359(4) 0.0096(3) -0.0025(3)
Sn2 0.0634(5) 0.0817(5) 0.0769(5) 0.0328(4) 0.0083(3) 0.0015(3)
Se1 0.1381(11) 0.1185(10) 0.0981(9) 0.0626(7) 0.0063(7) -0.0203(7)
Se2 0.1262(12) 0.1482(12) 0.1292(11) 0.0754(9) -0.0280(8) -0.0244(8)
F1 0.269(11) 0.158(7) 0.200(8) 0.100(7) 0.048(7) -0.012(7)
F2 0.222(10) 0.180(8) 0.124(7) 0.013(6) 0.020(6) 0.025(6)
O1 0.065(5) 0.080(4) 0.115(5) 0.057(4) 0.010(4) 0.002(3)
O2 0.056(4) 0.124(6) 0.100(5) 0.051(4) 0.017(3) -0.002(4)
O3 0.075(5) 0.082(5) 0.109(5) 0.053(4) 0.012(3) -0.001(3)
O4 0.063(5) 0.088(5) 0.096(5) 0.042(4) 0.008(4) -0.005(3)
C1 0.210(16) 0.106(11) 0.129(13) 0.054(10) 0.050(12) -0.009(12)
C2 0.151(15) 0.174(16) 0.173(14) 0.099(13) 0.014(10) -0.006(11)
C3 0.128(13) 0.136(11) 0.146(11) 0.085(9) -0.004(9) 0.000(9)
C4 0.091(9) 0.110(9) 0.106(9) 0.054(7) 0.003(7) 0.006(7)
C5 0.154(13) 0.156(13) 0.108(10) 0.078(9) -0.008(8) 0.014(10)
C6 0.205(15) 0.134(13) 0.121(11) 0.082(10) 0.007(11) 0.015(10)
C7 0.134(15) 0.147(13) 0.092(11) 0.032(9) -0.021(11) 0.005(10)
C8 0.106(13) 0.161(14) 0.143(15) 0.059(11) -0.020(10) -0.001(10)
C9 0.121(12) 0.117(10) 0.108(10) 0.035(8) 0.019(9) 0.006(8)
C10 0.089(9) 0.084(8) 0.105(9) 0.045(6) -0.016(8) -0.013(6)
C11 0.110(13) 0.157(13) 0.141(14) 0.064(11) -0.033(10) 0.003(9)
C12 0.146(15) 0.188(15) 0.113(13) 0.004(11) 0.001(11) 0.029(10)
C13 0.29(2) 0.157(12) 0.213(16) 0.070(7) 0.022(15) 0.042(14)
C14 0.172(9) 0.187(8) 0.192(8) 0.055(7) 0.005(7) 0.040(7)
C15 0.162(9) 0.176(8) 0.196(8) 0.064(7) 0.000(7) 0.053(7)
C16 0.139(7) 0.146(6) 0.148(5) 0.073(5) 0.003(5) 0.051(5)
C17 0.230(10) 0.265(10) 0.184(9) 0.047(8) 0.020(9) 0.009(9)
C18 0.197(7) 0.224(7) 0.150(6) 0.037(5) 0.003(6) -0.002(6)
C19 0.200(8) 0.229(8) 0.133(6) 0.040(6) 0.002(7) -0.012(7)
C20 0.168(7) 0.188(6) 0.085(2) 0.039(4) -0.009(5) 0.005(6)
C21 0.172(16) 0.123(12) 0.217(17) 0.016(11) -0.023(12) -0.010(10)
C22 0.147(13) 0.096(10) 0.161(13) 0.030(9) -0.010(10) -0.019(8)
C23 0.127(11) 0.074(8) 0.138(10) 0.003(7) 0.026(8) -0.017(7)
C24 0.085(7) 0.087(4) 0.123(5) 0.037(3) 0.047(6) 0.000(4)
C25 0.34(3) 0.24(2) 0.20(2) 0.003(18) 0.05(2) -0.05(2)
C26 0.30(2) 0.158(16) 0.117(13) 0.000(12) -0.080(14) -0.023(13)
C27 0.155(13) 0.116(11) 0.116(10) 0.022(8) -0.020(9) -0.013(8)
C28 0.095(8) 0.094(8) 0.098(8) 0.032(6) 0.003(6) -0.002(6)
C29 0.187(16) 0.158(13) 0.152(13) 0.020(10) -0.039(11) -0.005(11)
C30 0.138(13) 0.193(15) 0.115(12) 0.038(10) -0.009(10) 0.022(10)
C31 0.139(12) 0.134(11) 0.088(9) 0.033(8) 0.007(8) 0.022(8)
C32 0.072(7) 0.116(8) 0.093(8) 0.032(6) 0.011(6) 0.004(6)
C33 0.200(12) 0.274(12) 0.204(12) 0.126(10) 0.039(10) 0.006(10)
C34 0.165(8) 0.215(8) 0.167(8) 0.117(7) 0.022(6) 0.001(6)
C35 0.151(9) 0.221(10) 0.172(9) 0.132(8) 0.049(7) -0.005(7)
C36 0.088(8) 0.138(10) 0.133(10) 0.078(8) 0.029(7) -0.010(6)
C37 0.069(8) 0.142(9) 0.117(9) 0.063(7) 0.014(6) 0.020(6)
C38 0.060(7) 0.099(8) 0.087(7) 0.043(6) 0.009(5) -0.001(6)
C39 0.071(7) 0.103(8) 0.091(7) 0.038(6) 0.009(5) -0.012(5)
C40 0.072(7) 0.064(7) 0.066(6) 0.023(5) 0.005(5) -0.004(5)

loop_
_atom_type_symbol
_atom_type_description
_atom_type_scat_dispersion_real
_atom_type_scat_dispersion_imag
_atom_type_scat_source
C C 0.0033 0.0016 'International Tables Vol C Tables 4.2.6.8 and 6.1.1.4'
H H 0.0000 0.0000 'International Tables Vol C Tables 4.2.6.8 and 6.1.1.4'
F F 0.0171 0.0103 'International Tables Vol C Tables 4.2.6.8 and 6.1.1.4'
O O 0.0106 0.0060 'International Tables Vol C Tables 4.2.6.8 and 6.1.1.4'
Se Se -0.0929 2.2259 'International Tables Vol C Tables 4.2.6.8 and 6.1.1.4'
Sn Sn -0.6537 1.4246 'International Tables Vol C Tables 4.2.6.8 and 6.1.1.4'

loop_
_geom_angle_atom_site_label_1
_geom_angle_atom_site_label_2
_geom_angle_atom_site_label_3
_geom_angle
_geom_angle_site_symmetry_1
_geom_angle_site_symmetry_3
C32 Sn1 C28 124.1(4) . .
C32 Sn1 C36 115.5(4) . .
C28 Sn1 C36 119.4(4) . .
C32 Sn1 O1 94.4(3) . 1_655
C28 Sn1 O1 96.0(3) . 1_655
C36 Sn1 O1 89.3(3) . 1_655
C32 Sn1 O3 86.9(3) . .
C28 Sn1 O3 86.8(3) . .
C36 Sn1 O3 86.1(3) . .
O1 Sn1 O3 175.4(2) 1_655 .
C16 Sn2 C20 122.1(5) . .
C16 Sn2 C24 115.4(4) . .
C20 Sn2 C24 121.0(5) . .
C16 Sn2 O4 88.1(4) . .
C20 Sn2 O4 98.8(4) . .
C24 Sn2 O4 95.2(3) . .
C16 Sn2 O2 84.6(4) . .
C20 Sn2 O2 83.7(4) . .
C24 Sn2 O2 89.4(3) . .
O4 Sn2 O2 172.6(2) . .
C39 Se1 C10 100.3(4) . .
C4 Se2 C37 99.3(5) . .
C38 O1 Sn1 122.4(6) . 1_455
C38 O2 Sn2 138.2(6) . .
C40 O3 Sn1 142.1(6) . .
C40 O4 Sn2 121.2(6) . .
C6 C1 C2 122.7(15) . .
C6 C1 F1 118.5(17) . .
C2 C1 F1 118.8(18) . .
C1 C2 C3 115.6(15) . .
C4 C3 C2 122.0(12) . .
C3 C4 C5 119.2(12) . .
C3 C4 Se2 119.4(10) . .
C5 C4 Se2 121.3(11) . .
C4 C5 C6 123.9(14) . .
C5 C6 C1 116.6(14) . .
C12 C7 F2 117.4(18) . .
C12 C7 C8 122.8(16) . .
F2 C7 C8 119.8(15) . .
C7 C8 C9 119.3(13) . .
C10 C9 C8 119.2(13) . .
C9 C10 C11 119.6(12) . .
C9 C10 Se1 121.0(11) . .
C11 C10 Se1 119.3(10) . .
C10 C11 C12 118.9(12) . .
C7 C12 C11 120.1(16) . .
C15 C14 C13 107.9(12) . .
C14 C15 C16 116.5(11) . .
C15 C16 Sn2 109.6(7) . .
C17 C18 C19 98.9(13) . .
C20 C19 C18 104.6(12) . .
C19 C20 Sn2 119.3(10) . .
C21 C22 C23 116.5(12) . .
C22 C23 C24 114.8(10) . .
C23 C24 Sn2 113.9(7) . .
C25 C26 C27 113.4(16) . .
C28 C27 C26 111.4(11) . .
C27 C28 Sn1 119.3(7) . .
C31 C30 C29 114.5(13) . .
C30 C31 C32 115.8(10) . .
C31 C32 Sn1 113.8(7) . .
C33 C34 C35 119.4(14) . .
C36 C35 C34 117.8(12) . .
C35 C36 Sn1 118.7(8) . .
C38 C37 Se2 112.2(7) . .
O2 C38 O1 119.9(9) . .
O2 C38 C37 120.6(9) . .
O1 C38 C37 119.3(9) . .
C40 C39 Se1 117.5(7) . .
O4 C40 O3 122.5(9) . .
O4 C40 C39 119.5(9) . .
O3 C40 C39 118.0(9) . .

loop_
_geom_bond_atom_site_label_1
_geom_bond_atom_site_label_2
_geom_bond_distance
_geom_bond_site_symmetry_2
Sn1 C32 2.137(9) .
Sn1 C28 2.140(9) .
Sn1 C36 2.155(9) .
Sn1 O1 2.201(6) 1_655
Sn1 O3 2.479(6) .
Sn2 C16 2.144(10) .
Sn2 C20 2.143(10) .
Sn2 C24 2.144(9) .
Sn2 O4 2.219(6) .
Sn2 O2 2.466(6) .
Se1 C39 1.923(9) .
Se1 C10 1.925(12) .
Se2 C4 1.921(11) .
Se2 C37 1.932(10) .
F1 C1 1.403(14) .
F2 C7 1.357(15) .
O1 C38 1.282(10) .
O1 Sn1 2.201(6) 1_455
O2 C38 1.280(10) .
O3 C40 1.257(9) .
O4 C40 1.244(10) .
C1 C6 1.377(18) .
C1 C2 1.384(19) .
C2 C3 1.399(16) .
C3 C4 1.335(14) .
C4 C5 1.336(14) .
C5 C6 1.343(16) .
C7 C12 1.289(16) .
C7 C8 1.371(17) .
C8 C9 1.392(16) .
C9 C10 1.377(13) .
C10 C11 1.389(15) .
C11 C12 1.415(17) .
C13 C14 1.481(9) .
C14 C15 1.479(9) .
C15 C16 1.529(8) .
C17 C18 1.469(9) .
C18 C19 1.673(18) .
C19 C20 1.446(9) .
C21 C22 1.446(14) .
C22 C23 1.456(14) .
C23 C24 1.561(12) .
C25 C26 1.36(2) .
C26 C27 1.506(15) .
C27 C28 1.479(12) .
C29 C30 1.528(15) .
C30 C31 1.455(14) .
C31 C32 1.562(12) .
C33 C34 1.428(16) .
C34 C35 1.483(15) .
C35 C36 1.432(13) .
C37 C38 1.502(12) .
C39 C40 1.490(11) .

loop_
_geom_torsion_atom_site_label_1
_geom_torsion_atom_site_label_2
_geom_torsion_atom_site_label_3
_geom_torsion_atom_site_label_4
_geom_torsion
_geom_torsion_site_symmetry_1
C6 C1 C2 C3 0(2) .
F1 C1 C2 C3 -179.5(12) .
C1 C2 C3 C4 0(2) .
C2 C3 C4 C5 0(2) .
C2 C3 C4 Se2 -176.4(10) .
C3 C4 C5 C6 -1(2) .
Se2 C4 C5 C6 175.5(11) .
C4 C5 C6 C1 1(2) .
C2 C1 C6 C5 -1(2) .
F1 C1 C6 C5 178.7(12) .
C12 C7 C8 C9 -2(2) .
F2 C7 C8 C9 178.3(11) .
C7 C8 C9 C10 0.1(19) .
C8 C9 C10 C11 0.1(17) .
C8 C9 C10 Se1 176.1(9) .
C9 C10 C11 C12 1.3(18) .
Se1 C10 C11 C12 -174.8(10) .
F2 C7 C12 C11 -176.9(13) .
C8 C7 C12 C11 3(2) .
C10 C11 C12 C7 -3(2) .
C13 C14 C15 C16 175.7(14) .
C14 C15 C16 Sn2 -176.0(12) .
C17 C18 C19 C20 120.1(15) .
C18 C19 C20 Sn2 166.5(9) .
C21 C22 C23 C24 174.9(12) .
C22 C23 C24 Sn2 166.4(9) .
C25 C26 C27 C28 -171.9(17) .
C26 C27 C28 Sn1 -179.2(11) .
C29 C30 C31 C32 176.9(11) .
C30 C31 C32 Sn1 -170.2(9) .
C33 C34 C35 C36 177.2(14) .
C34 C35 C36 Sn1 -172.9(10) .
Sn2 O2 C38 O1 178.3(5) .
Sn2 O2 C38 C37 1.8(15) .
Sn1 O1 C38 O2 5.9(12) 1_455
Sn1 O1 C38 C37 -177.6(6) 1_455
Se2 C37 C38 O2 105.3(9) .
Se2 C37 C38 O1 -71.2(10) .
Sn2 O4 C40 O3 0.4(12) .
Sn2 O4 C40 C39 176.5(6) .
Sn1 O3 C40 O4 -179.0(5) .
Sn1 O3 C40 C39 4.8(14) .
Se1 C39 C40 O4 31.4(11) .
Se1 C39 C40 O3 -152.3(7) .
